data_4004066
loop_
_publ_author_name
'Lv, Hui-Peng'
'Xu, Zhe-Kun'
'Yu, Hang'
'Huang, Chao-Ran'
'Wang, Zhong-Xia'

_publ_section_title
;
 A Photochromic Organic--Inorganic Hybrid Schiff Base Metal Halide
 Ferroelectric
;
_journal_issue 4
_journal_name_full 'Chemistry of Materials'
_journal_page_first 1737
_journal_page_last 1745
_journal_paper_doi 10.1021/acs.chemmater.1c03906
_journal_volume 34
_journal_year 2022
_chemical_formula_moiety 'C12 H11 N2 O, Br'
_chemical_formula_sum 'C12 H11 Br N2 O'
_chemical_formula_weight 279.13
_space_group_crystal_system monoclinic
_space_group_IT_number 14
_space_group_name_Hall '-P 2ybc'
_space_group_name_H-M_alt 'P 1 21/c 1'
_atom_sites_solution_hydrogens geom
_audit_creation_method SHELXL-2014/7
_cell_angle_alpha 90
_cell_angle_beta 106.000(9)
_cell_angle_gamma 90
_cell_formula_units_Z 4
_cell_length_a 12.4902(12)
_cell_length_b 7.3161(4)
_cell_length_c 13.3109(10)
_cell_measurement_reflns_used 3129
_cell_measurement_temperature 293(2)
_cell_measurement_theta_max 30.0560
_cell_measurement_theta_min 3.1430
_cell_volume 1169.22(16)
_computing_structure_refinement 'SHELXL-2014/7 (Sheldrick, 2014)'
_diffrn_ambient_temperature 293(2)
_diffrn_measured_fraction_theta_full 0.999
_diffrn_measured_fraction_theta_max 0.804
_diffrn_measurement_device_type 'XtaLAB Synergy R, DW system, HyPix'
_diffrn_radiation_type MoK\a
_diffrn_radiation_wavelength 0.71073
_diffrn_reflns_av_R_equivalents 0.0577
_diffrn_reflns_av_unetI/netI 0.0693
_diffrn_reflns_Laue_measured_fraction_full 0.999
_diffrn_reflns_Laue_measured_fraction_max 0.804
_diffrn_reflns_limit_h_max 15
_diffrn_reflns_limit_h_min -17
_diffrn_reflns_limit_k_max 10
_diffrn_reflns_limit_k_min -6
_diffrn_reflns_limit_l_max 18
_diffrn_reflns_limit_l_min -16
_diffrn_reflns_number 8079
_diffrn_reflns_point_group_measured_fraction_full 0.999
_diffrn_reflns_point_group_measured_fraction_max 0.804
_diffrn_reflns_theta_full 25.242
_diffrn_reflns_theta_max 30.290
_diffrn_reflns_theta_min 3.169
_diffrn_source 'Rotating-anode X-ray tube'
_exptl_absorpt_coefficient_mu 3.495
_exptl_absorpt_correction_T_max 0.464
_exptl_absorpt_correction_T_min 0.396
_exptl_absorpt_correction_type multi-scan
_exptl_absorpt_process_details
;
CrysAlisPro 1.171.40.82a (Rigaku Oxford Diffraction, 2020)
Empirical absorption correction using spherical harmonics,
implemented in SCALE3 ABSPACK scaling algorithm.
;
_exptl_crystal_colour yellowish
_exptl_crystal_density_diffrn 1.586
_exptl_crystal_description block
_exptl_crystal_F_000 560
_exptl_crystal_size_max 0.3
_exptl_crystal_size_mid 0.23
_exptl_crystal_size_min 0.22
_refine_diff_density_max 0.385
_refine_diff_density_min -0.561
_refine_diff_density_rms 0.077
_refine_ls_extinction_method none
_refine_ls_goodness_of_fit_ref 1.049
_refine_ls_hydrogen_treatment constr
_refine_ls_matrix_type full
_refine_ls_number_parameters 146
_refine_ls_number_reflns 2818
_refine_ls_number_restraints 0
_refine_ls_restrained_S_all 1.049
_refine_ls_R_factor_all 0.0784
_refine_ls_R_factor_gt 0.0440
_refine_ls_shift/su_max 0.001
_refine_ls_shift/su_mean 0.000
_refine_ls_structure_factor_coef Fsqd
_refine_ls_weighting_details 'w=1/[\s^2^(Fo^2^)+(0.0244P)^2^+0.4766P] where P=(Fo^2^+2Fc^2^)/3'
_refine_ls_weighting_scheme calc
_refine_ls_wR_factor_gt 0.0886
_refine_ls_wR_factor_ref 0.0986
_reflns_Friedel_coverage 0.000
_reflns_number_gt 1924
_reflns_number_total 2818
_reflns_threshold_expression 'I > 2\s(I)'
_cod_data_source_file cm1c03906_si_004.cif
_cod_data_source_block P21C
_cod_original_cell_volume 1169.23(16)
_cod_original_sg_symbol_H-M 'P 21/c'
_cod_database_code 4004066
_shelx_shelxl_version_number 2014/7
_shelx_space_group_comment
;
The symmetry employed for this shelxl refinement is uniquely defined
by the following loop, which should always be used as a source of
symmetry information in preference to the above space-group names.
They are only intended as comments.
;

loop_
_space_group_symop_operation_xyz
'x, y, z'
'-x, y+1/2, -z+1/2'
'-x, -y, -z'
'x, -y-1/2, z-1/2'

loop_
_atom_site_label
_atom_site_type_symbol
_atom_site_fract_x
_atom_site_fract_y
_atom_site_fract_z
_atom_site_U_iso_or_equiv
_atom_site_adp_type
_atom_site_occupancy
_atom_site_site_symmetry_order
_atom_site_calc_flag
_atom_site_refinement_flags_posn
_atom_site_refinement_flags_adp
_atom_site_refinement_flags_occupancy
_atom_site_disorder_assembly
_atom_site_disorder_group
Br1 Br 0.66677(3) 0.15720(4) 0.57808(3) 0.04879(15) Uani 1 1 d . . . . .
C1 C 0.7672(3) 0.9011(4) 0.0124(2) 0.0379(7) Uani 1 1 d . . . . .
H1 H 0.6999 0.9600 -0.0174 0.046 Uiso 1 1 calc R U . . .
C2 C 0.8473(3) 0.8740(4) -0.0479(3) 0.0371(7) Uani 1 1 d . . . . .
C3 C 0.8267(3) 0.9565(4) -0.1466(2) 0.0396(8) Uani 1 1 d . . . . .
C4 C 0.9025(3) 0.9322(4) -0.2050(3) 0.0453(9) Uani 1 1 d . . . . .
H4 H 0.8898 0.9863 -0.2705 0.054 Uiso 1 1 calc R U . . .
C5 C 0.9959(3) 0.8281(4) -0.1656(3) 0.0519(10) Uani 1 1 d . . . . .
H5 H 1.0465 0.8134 -0.2049 0.062 Uiso 1 1 calc R U . . .
C6 C 1.0170(3) 0.7440(5) -0.0687(3) 0.0513(9) Uani 1 1 d . . . . .
H6 H 1.0805 0.6731 -0.0433 0.062 Uiso 1 1 calc R U . . .
C7 C 0.9420(3) 0.7676(4) -0.0106(3) 0.0447(8) Uani 1 1 d . . . . .
H7 H 0.9550 0.7115 0.0544 0.054 Uiso 1 1 calc R U . . .
C8 C 0.7405(3) 0.9420(4) 0.2540(3) 0.0440(8) Uani 1 1 d . . . . .
H8 H 0.8151 0.9719 0.2821 0.053 Uiso 1 1 calc R U . . .
C9 C 0.6662(3) 0.9672(4) 0.3114(3) 0.0496(9) Uani 1 1 d . . . . .
H9 H 0.6898 1.0155 0.3786 0.059 Uiso 1 1 calc R U . . .
C10 C 0.5563(3) 0.9204(4) 0.2691(3) 0.0516(10) Uani 1 1 d . . . . .
H10 H 0.5052 0.9358 0.3077 0.062 Uiso 1 1 calc R U . . .
C11 C 0.5225(3) 0.8506(4) 0.1693(3) 0.0488(9) Uani 1 1 d . . . . .
H11 H 0.4481 0.8203 0.1398 0.059 Uiso 1 1 calc R U . . .
C12 C 0.5985(3) 0.8259(4) 0.1134(3) 0.0436(8) Uani 1 1 d . . . . .
H12 H 0.5766 0.7766 0.0464 0.052 Uiso 1 1 calc R U . . .
N1 N 0.7903(2) 0.8433(3) 0.1062(2) 0.0431(7) Uani 1 1 d . . . . .
N2 N 0.7049(2) 0.8738(3) 0.1564(2) 0.0361(6) Uani 1 1 d . . . . .
O1 O 0.7331(2) 1.0581(4) -0.18128(19) 0.0615(7) Uani 1 1 d . . . . .
H1A H 0.7209 1.0756 -0.2443 0.092 Uiso 1 1 calc R U . . .

loop_
_atom_site_aniso_label
_atom_site_aniso_U_11
_atom_site_aniso_U_22
_atom_site_aniso_U_33
_atom_site_aniso_U_23
_atom_site_aniso_U_13
_atom_site_aniso_U_12
Br1 0.0628(3) 0.0525(2) 0.0334(2) 0.00377(14) 0.01720(18) -0.00319(17)
C1 0.047(2) 0.0391(15) 0.0302(17) 0.0002(13) 0.0146(16) 0.0058(14)
C2 0.044(2) 0.0385(16) 0.0308(16) -0.0050(12) 0.0134(15) -0.0018(14)
C3 0.049(2) 0.0406(16) 0.0306(17) -0.0044(13) 0.0130(16) -0.0024(15)
C4 0.062(3) 0.0434(18) 0.0369(19) -0.0053(14) 0.0241(18) -0.0104(16)
C5 0.057(3) 0.0503(19) 0.058(2) -0.0133(17) 0.033(2) -0.0072(17)
C6 0.042(2) 0.056(2) 0.058(2) -0.0049(18) 0.0173(19) 0.0046(16)
C7 0.051(2) 0.0441(17) 0.0406(19) -0.0035(15) 0.0143(17) -0.0003(16)
C8 0.047(2) 0.0508(19) 0.0334(18) 0.0016(14) 0.0097(17) 0.0017(16)
C9 0.071(3) 0.0456(18) 0.037(2) 0.0003(15) 0.023(2) 0.0078(17)
C10 0.063(3) 0.0460(18) 0.058(3) 0.0080(17) 0.038(2) 0.0090(17)
C11 0.048(2) 0.0477(18) 0.056(2) 0.0036(16) 0.0224(19) -0.0014(16)
C12 0.051(2) 0.0422(17) 0.0391(19) 0.0010(14) 0.0153(18) 0.0004(15)
N1 0.0465(18) 0.0534(15) 0.0342(15) 0.0072(12) 0.0192(14) 0.0076(13)
N2 0.0430(18) 0.0382(13) 0.0299(14) 0.0061(10) 0.0145(13) 0.0032(11)
O1 0.0711(19) 0.0836(17) 0.0357(15) 0.0199(13) 0.0245(14) 0.0298(15)

loop_
_atom_type_symbol
_atom_type_description
_atom_type_scat_dispersion_real
_atom_type_scat_dispersion_imag
_atom_type_scat_source
C C 0.0033 0.0016 'International Tables Vol C Tables 4.2.6.8 and 6.1.1.4'
H H 0.0000 0.0000 'International Tables Vol C Tables 4.2.6.8 and 6.1.1.4'
N N 0.0061 0.0033 'International Tables Vol C Tables 4.2.6.8 and 6.1.1.4'
O O 0.0106 0.0060 'International Tables Vol C Tables 4.2.6.8 and 6.1.1.4'
Br Br -0.2901 2.4595 'International Tables Vol C Tables 4.2.6.8 and 6.1.1.4'

loop_
_geom_angle_atom_site_label_1
_geom_angle_atom_site_label_2
_geom_angle_atom_site_label_3
_geom_angle
_geom_angle_site_symmetry_1
_geom_angle_site_symmetry_3
_geom_angle_publ_flag
N1 C1 C2 119.3(3) . . ?
N1 C1 H1 120.3 . . ?
C2 C1 H1 120.3 . . ?
C7 C2 C3 119.6(3) . . ?
C7 C2 C1 121.7(3) . . ?
C3 C2 C1 118.7(3) . . ?
O1 C3 C4 122.4(3) . . ?
O1 C3 C2 118.2(3) . . ?
C4 C3 C2 119.4(3) . . ?
C5 C4 C3 119.7(3) . . ?
C5 C4 H4 120.2 . . ?
C3 C4 H4 120.2 . . ?
C4 C5 C6 121.7(3) . . ?
C4 C5 H5 119.2 . . ?
C6 C5 H5 119.2 . . ?
C7 C6 C5 118.8(3) . . ?
C7 C6 H6 120.6 . . ?
C5 C6 H6 120.6 . . ?
C6 C7 C2 120.8(3) . . ?
C6 C7 H7 119.6 . . ?
C2 C7 H7 119.6 . . ?
N2 C8 C9 119.6(3) . . ?
N2 C8 H8 120.2 . . ?
C9 C8 H8 120.2 . . ?
C8 C9 C10 119.5(3) . . ?
C8 C9 H9 120.3 . . ?
C10 C9 H9 120.3 . . ?
C9 C10 C11 119.5(3) . . ?
C9 C10 H10 120.2 . . ?
C11 C10 H10 120.2 . . ?
C12 C11 C10 119.9(4) . . ?
C12 C11 H11 120.0 . . ?
C10 C11 H11 120.0 . . ?
N2 C12 C11 119.2(3) . . ?
N2 C12 H12 120.4 . . ?
C11 C12 H12 120.4 . . ?
C1 N1 N2 114.3(3) . . ?
C12 N2 C8 122.2(3) . . ?
C12 N2 N1 122.8(3) . . ?
C8 N2 N1 114.8(3) . . ?
C3 O1 H1A 109.5 . . ?

loop_
_geom_bond_atom_site_label_1
_geom_bond_atom_site_label_2
_geom_bond_distance
_geom_bond_site_symmetry_2
_geom_bond_publ_flag
C1 N1 1.274(4) . ?
C1 C2 1.459(4) . ?
C1 H1 0.9300 . ?
C2 C7 1.389(5) . ?
C2 C3 1.403(4) . ?
C3 O1 1.355(4) . ?
C3 C4 1.392(4) . ?
C4 C5 1.371(5) . ?
C4 H4 0.9300 . ?
C5 C6 1.388(5) . ?
C5 H5 0.9300 . ?
C6 C7 1.380(5) . ?
C6 H6 0.9300 . ?
C7 H7 0.9300 . ?
C8 N2 1.348(4) . ?
C8 C9 1.368(4) . ?
C8 H8 0.9300 . ?
C9 C10 1.376(5) . ?
C9 H9 0.9300 . ?
C10 C11 1.377(5) . ?
C10 H10 0.9300 . ?
C11 C12 1.370(5) . ?
C11 H11 0.9300 . ?
C12 N2 1.340(4) . ?
C12 H12 0.9300 . ?
N1 N2 1.424(3) . ?
O1 H1A 0.8200 . ?

loop_
_geom_hbond_atom_site_label_D
_geom_hbond_atom_site_label_H
_geom_hbond_atom_site_label_A
_geom_hbond_distance_DH
_geom_hbond_distance_HA
_geom_hbond_distance_DA
_geom_hbond_angle_DHA
_geom_hbond_site_symmetry_A
O1 H1A Br1 0.82 2.35 3.164(2) 171.6 1_564
C11 H11 O1 0.93 2.63 3.308(4) 130.4 3_675
C11 H11 Br1 0.93 3.10 3.760(4) 129.6 2_655
C9 H9 Br1 0.93 2.94 3.810(3) 156.7 1_565

loop_
_geom_torsion_atom_site_label_1
_geom_torsion_atom_site_label_2
_geom_torsion_atom_site_label_3
_geom_torsion_atom_site_label_4
_geom_torsion
_geom_torsion_site_symmetry_1
_geom_torsion_site_symmetry_2
_geom_torsion_site_symmetry_3
_geom_torsion_site_symmetry_4
_geom_torsion_publ_flag
N1 C1 C2 C7 8.0(5) . . . . ?
N1 C1 C2 C3 -172.7(3) . . . . ?
C7 C2 C3 O1 179.4(3) . . . . ?
C1 C2 C3 O1 0.1(4) . . . . ?
C7 C2 C3 C4 -0.8(5) . . . . ?
C1 C2 C3 C4 179.9(3) . . . . ?
O1 C3 C4 C5 179.9(3) . . . . ?
C2 C3 C4 C5 0.1(5) . . . . ?
C3 C4 C5 C6 0.6(5) . . . . ?
C4 C5 C6 C7 -0.5(5) . . . . ?
C5 C6 C7 C2 -0.3(5) . . . . ?
C3 C2 C7 C6 0.9(5) . . . . ?
C1 C2 C7 C6 -179.8(3) . . . . ?
N2 C8 C9 C10 0.7(5) . . . . ?
C8 C9 C10 C11 -0.6(5) . . . . ?
C9 C10 C11 C12 0.9(5) . . . . ?
C10 C11 C12 N2 -1.3(4) . . . . ?
C2 C1 N1 N2 -178.6(2) . . . . ?
C11 C12 N2 C8 1.4(4) . . . . ?
C11 C12 N2 N1 176.4(2) . . . . ?
C9 C8 N2 C12 -1.2(4) . . . . ?
C9 C8 N2 N1 -176.5(3) . . . . ?
C1 N1 N2 C12 50.7(4) . . . . ?
C1 N1 N2 C8 -134.0(3) . . . . ?
